data_7714400
loop_
_publ_author_name
'Narsimhulu, Gujju'
'Samuel, Calvin'
'Sathish, Palani'
'Dasari, Sai Hemanth Kumar'
'Krishnamoorthy, Kothandam'
'Viswanathan, Baskar'

_publ_section_title
;
 Electrocatalytic Hydrogen Evolution Mediated by an Organotelluroxane
 Macrocycle Stabilized through Secondary Interactions
;
_journal_name_full 'Dalton Transactions'
_journal_paper_doi 10.1039/D3DT02746E
_journal_year 2023
_chemical_formula_moiety 'C21 H21 O3 Te, Cl O4'
_chemical_formula_sum 'C21 H21 Cl O7 Te'
_chemical_formula_weight 548.43
_chemical_name_systematic 'symmetric tellurium tetraflouroborate'
_space_group_crystal_system triclinic
_space_group_IT_number 2
_space_group_name_Hall '-P 1'
_space_group_name_H-M_alt 'P -1'
_atom_sites_solution_hydrogens geom
_atom_sites_solution_primary iterative
_audit_creation_date 2021-04-12
_audit_creation_method
;
Olex2 1.3-ac4
(compiled 2018.12.18 svn.r3554 for Rigaku Oxford Diffraction, GUI svn.r1)
;
_audit_update_record
;
2022-03-21 deposited with the CCDC.	2023-11-06 downloaded from the CCDC.
;
_cell_angle_alpha 111.3980(10)
_cell_angle_beta 96.8270(10)
_cell_angle_gamma 104.1250(10)
_cell_formula_units_Z 2
_cell_length_a 10.3196(4)
_cell_length_b 10.7682(5)
_cell_length_c 11.1672(5)
_cell_measurement_reflns_used 9669
_cell_measurement_temperature 285
_cell_measurement_theta_max 30.37
_cell_measurement_theta_min 2.94
_cell_volume 1090.36(8)
_computing_cell_refinement 'SAINT v8.37A (Bruker, 2015)'
_computing_data_reduction 'SAINT v8.37A (Bruker, 2015)'
_computing_molecular_graphics 'Olex2 (Dolomanov et al., 2009)'
_computing_publication_material 'Olex2 (Dolomanov et al., 2009)'
_computing_structure_refinement 'ShelXL (Sheldrick, 2015)'
_computing_structure_solution 'olex2.solve (Bourhis et al., 2015)'
_diffrn_ambient_temperature 284.87
_diffrn_measured_fraction_theta_full 0.995
_diffrn_measured_fraction_theta_max 0.996
_diffrn_measurement_device_type 'Bruker APEX-II CCD'
_diffrn_measurement_method '\f and \w scans'
_diffrn_radiation_type MoK\a
_diffrn_radiation_wavelength 0.71073
_diffrn_reflns_av_R_equivalents 0.0298
_diffrn_reflns_av_unetI/netI 0.0168
_diffrn_reflns_Laue_measured_fraction_full 0.995
_diffrn_reflns_Laue_measured_fraction_max 0.996
_diffrn_reflns_limit_h_max 14
_diffrn_reflns_limit_h_min -14
_diffrn_reflns_limit_k_max 15
_diffrn_reflns_limit_k_min -15
_diffrn_reflns_limit_l_max 15
_diffrn_reflns_limit_l_min -15
_diffrn_reflns_number 58169
_diffrn_reflns_point_group_measured_fraction_full 0.995
_diffrn_reflns_point_group_measured_fraction_max 0.996
_diffrn_reflns_theta_full 25.242
_diffrn_reflns_theta_max 30.551
_diffrn_reflns_theta_min 2.939
_diffrn_standards_number 0
_exptl_absorpt_coefficient_mu 1.526
_exptl_absorpt_correction_T_max 0.7461
_exptl_absorpt_correction_T_min 0.6494
_exptl_absorpt_correction_type none
_exptl_absorpt_process_details
'SADABS-2014/5 (Bruker,2014/5) was used for absorption correction. wR2(int) was 0.1229 before and 0.0442 after correction. The Ratio of minimum to maximum transmission is 0.8704. The \l/2 correction factor is 0.00150.'
_exptl_crystal_colour 'clear light colourless'
_exptl_crystal_colour_lustre clear
_exptl_crystal_colour_modifier light
_exptl_crystal_colour_primary colourless
_exptl_crystal_density_diffrn 1.670
_exptl_crystal_description block
_exptl_crystal_F_000 544
_exptl_crystal_preparation 'diffusions method'
_exptl_crystal_recrystallization_method 'diffusion method mother liquor hexane'
_exptl_crystal_size_max 0.09
_exptl_crystal_size_mid 0.08
_exptl_crystal_size_min 0.06
_refine_diff_density_max 0.443
_refine_diff_density_min -0.506
_refine_diff_density_rms 0.057
_refine_ls_extinction_method none
_refine_ls_goodness_of_fit_ref 1.043
_refine_ls_hydrogen_treatment constr
_refine_ls_matrix_type full
_refine_ls_number_parameters 274
_refine_ls_number_reflns 6644
_refine_ls_number_restraints 0
_refine_ls_restrained_S_all 1.043
_refine_ls_R_factor_all 0.0281
_refine_ls_R_factor_gt 0.0223
_refine_ls_shift/su_max 0.003
_refine_ls_shift/su_mean 0.000
_refine_ls_structure_factor_coef Fsqd
_refine_ls_weighting_details 'w=1/[\s^2^(Fo^2^)+(0.0299P)^2^+0.3123P] where P=(Fo^2^+2Fc^2^)/3'
_refine_ls_weighting_scheme calc
_refine_ls_wR_factor_gt 0.0550
_refine_ls_wR_factor_ref 0.0574
_reflns_Friedel_coverage 0.000
_reflns_number_gt 5940
_reflns_number_total 6644
_reflns_threshold_expression 'I > 2\s(I)'
_cod_data_source_file d3dt02746e2.cif
_cod_data_source_block vb584_0m_a
_cod_database_code 7714400
_shelx_shelxl_version_number 2018/3
_shelx_space_group_comment
;
The symmetry employed for this shelxl refinement is uniquely defined
by the following loop, which should always be used as a source of
symmetry information in preference to the above space-group names.
They are only intended as comments.
;
_shelx_estimated_absorpt_t_max 0.914
_shelx_estimated_absorpt_t_min 0.875
_olex2_refinement_description
;
1. Fixed Uiso
 At 1.2 times of:
  All C(H) groups
 At 1.5 times of:
  All C(H,H,H) groups
2.a Aromatic/amide H refined with riding coordinates:
 C19(H19), C20(H20), C5(H5), C6(H6), C11(H11), C17(H17), C12(H12), C8(H8),
 C16(H16), C3(H3), C2(H2), C9(H9)
2.b Idealised Me refined as rotating group:
 C21(H21A,H21B,H21C), C14(H14A,H14B,H14C), C13(H13A,H13B,H13C)
;
_olex2_exptl_crystal_mounting_method 'ON FIBER TIP'
_olex2_submission_original_sample_id VB584
_olex2_submission_special_instructions 'No special instructions were received'

loop_
_space_group_symop_operation_xyz
'x, y, z'
'-x, -y, -z'

loop_
_atom_site_label
_atom_site_type_symbol
_atom_site_fract_x
_atom_site_fract_y
_atom_site_fract_z
_atom_site_U_iso_or_equiv
_atom_site_adp_type
_atom_site_occupancy
_atom_site_site_symmetry_order
_atom_site_calc_flag
_atom_site_refinement_flags_posn
_atom_site_refinement_flags_adp
_atom_site_refinement_flags_occupancy
_atom_site_disorder_assembly
_atom_site_disorder_group
Te1 Te 0.83768(2) 0.76291(2) 0.74651(2) 0.03644(4) Uani 1 1 d . . . . .
Cl1 Cl 0.95726(4) 1.18228(4) 0.90596(4) 0.04738(9) Uani 1 1 d . . . . .
O7 O 0.85816(15) 0.18127(14) 0.36246(13) 0.0536(3) Uani 1 1 d . . . . .
O5 O 0.54152(17) 0.8897(2) 0.30645(17) 0.0720(5) Uani 1 1 d . . . . .
C18 C 0.84032(17) 0.30355(17) 0.44172(16) 0.0398(3) Uani 1 1 d . . . . .
C15 C 0.82864(16) 0.55861(17) 0.61681(15) 0.0369(3) Uani 1 1 d . . . . .
C19 C 0.76920(19) 0.37728(19) 0.39719(17) 0.0456(4) Uani 1 1 d . . . . .
H19 H 0.724819 0.341243 0.308575 0.055 Uiso 1 1 calc R . . . .
O2 O 0.84225(18) 1.07551(17) 0.90438(19) 0.0733(4) Uani 1 1 d . . . . .
C7 C 0.73188(16) 0.80586(16) 0.60097(16) 0.0370(3) Uani 1 1 d . . . . .
C20 C 0.76398(19) 0.50484(19) 0.48446(17) 0.0458(4) Uani 1 1 d . . . . .
H20 H 0.716742 0.554857 0.454088 0.055 Uiso 1 1 calc R . . . .
C1 C 0.66602(16) 0.70427(17) 0.82128(15) 0.0383(3) Uani 1 1 d . . . . .
C5 C 0.4710(2) 0.5315(2) 0.8252(2) 0.0515(4) Uani 1 1 d . . . . .
H5 H 0.418908 0.438057 0.796825 0.062 Uiso 1 1 calc R . . . .
O6 O 0.31924(19) 0.6159(2) 0.96057(19) 0.0902(6) Uani 1 1 d . . . . .
C6 C 0.58745(19) 0.56617(19) 0.7787(2) 0.0501(4) Uani 1 1 d . . . . .
H6 H 0.612751 0.495596 0.718392 0.060 Uiso 1 1 calc R . . . .
C11 C 0.52260(17) 0.79658(19) 0.47256(17) 0.0444(4) Uani 1 1 d . . . . .
H11 H 0.427342 0.772812 0.453315 0.053 Uiso 1 1 calc R . . . .
C17 C 0.9004(2) 0.3544(2) 0.57541(18) 0.0503(4) Uani 1 1 d . . . . .
H17 H 0.943948 0.302203 0.606320 0.060 Uiso 1 1 calc R . . . .
C12 C 0.59013(17) 0.77023(19) 0.57085(17) 0.0437(4) Uani 1 1 d . . . . .
H12 H 0.539711 0.728105 0.617218 0.052 Uiso 1 1 calc R . . . .
O1 O 1.0087(2) 1.29031(19) 1.03530(17) 0.0900(6) Uani 1 1 d . . . . .
O4 O 0.9169(2) 1.2437(3) 0.8222(2) 0.1008(7) Uani 1 1 d . . . . .
C10 C 0.5975(2) 0.8584(2) 0.40307(18) 0.0476(4) Uani 1 1 d . . . . .
C8 C 0.80716(18) 0.8684(2) 0.5318(2) 0.0528(4) Uani 1 1 d . . . . .
H8 H 0.902503 0.893603 0.552184 0.063 Uiso 1 1 calc R . . . .
C4 C 0.4330(2) 0.6355(2) 0.91288(19) 0.0543(5) Uani 1 1 d . . . . .
C21 C 0.7820(2) 0.1162(2) 0.2276(2) 0.0615(5) Uani 1 1 d . . . . .
H21A H 0.799108 0.028968 0.183236 0.092 Uiso 1 1 calc GR . . . .
H21B H 0.810294 0.177239 0.184371 0.092 Uiso 1 1 calc GR . . . .
H21C H 0.685770 0.098972 0.225052 0.092 Uiso 1 1 calc GR . . . .
C16 C 0.8957(2) 0.4816(2) 0.66230(17) 0.0475(4) Uani 1 1 d . . . . .
H16 H 0.937394 0.515990 0.751447 0.057 Uiso 1 1 calc R . . . .
C3 C 0.5117(3) 0.7746(2) 0.9552(2) 0.0755(8) Uani 1 1 d . . . . .
H3 H 0.485271 0.845349 1.014032 0.091 Uiso 1 1 calc R . . . .
C2 C 0.6288(2) 0.8088(2) 0.9105(2) 0.0604(6) Uani 1 1 d . . . . .
H2 H 0.682337 0.902000 0.940709 0.072 Uiso 1 1 calc R . . . .
C9 C 0.7401(2) 0.8932(3) 0.4328(2) 0.0618(5) Uani 1 1 d . . . . .
H9 H 0.790490 0.933560 0.385242 0.074 Uiso 1 1 calc R . . . .
C14 C 0.3946(2) 0.8523(3) 0.2715(2) 0.0672(6) Uani 1 1 d . . . . .
H14A H 0.368198 0.885044 0.205964 0.101 Uiso 1 1 calc GR . . . .
H14B H 0.361899 0.894836 0.348591 0.101 Uiso 1 1 calc GR . . . .
H14C H 0.355538 0.752179 0.236598 0.101 Uiso 1 1 calc GR . . . .
O3 O 1.0602(3) 1.1240(3) 0.8687(4) 0.1454(12) Uani 1 1 d . . . . .
C13 C 0.2281(3) 0.4782(3) 0.9172(3) 0.0842(8) Uani 1 1 d . . . . .
H13A H 0.192016 0.440682 0.823507 0.126 Uiso 1 1 calc GR . . . .
H13B H 0.153989 0.480692 0.961546 0.126 Uiso 1 1 calc GR . . . .
H13C H 0.276487 0.419862 0.937039 0.126 Uiso 1 1 calc GR . . . .

loop_
_atom_site_aniso_label
_atom_site_aniso_U_11
_atom_site_aniso_U_22
_atom_site_aniso_U_33
_atom_site_aniso_U_23
_atom_site_aniso_U_13
_atom_site_aniso_U_12
Te1 0.03066(6) 0.03599(6) 0.03657(6) 0.01289(4) 0.00381(4) 0.00481(4)
Cl1 0.0441(2) 0.0415(2) 0.0469(2) 0.01590(17) -0.00113(17) 0.00573(16)
O7 0.0655(8) 0.0459(7) 0.0441(7) 0.0101(5) 0.0083(6) 0.0235(6)
O5 0.0602(9) 0.1092(14) 0.0689(10) 0.0585(10) 0.0116(7) 0.0317(9)
C18 0.0397(8) 0.0395(8) 0.0388(8) 0.0139(6) 0.0115(6) 0.0117(6)
C15 0.0338(7) 0.0386(8) 0.0357(7) 0.0140(6) 0.0075(6) 0.0090(6)
C19 0.0512(9) 0.0468(9) 0.0337(8) 0.0138(7) 0.0028(7) 0.0143(7)
O2 0.0679(10) 0.0545(9) 0.0887(12) 0.0353(8) 0.0092(9) -0.0012(7)
C7 0.0336(7) 0.0347(7) 0.0402(8) 0.0150(6) 0.0062(6) 0.0077(6)
C20 0.0497(9) 0.0460(9) 0.0401(8) 0.0169(7) 0.0015(7) 0.0176(7)
C1 0.0362(7) 0.0386(8) 0.0328(7) 0.0126(6) 0.0049(6) 0.0036(6)
C5 0.0469(9) 0.0401(9) 0.0582(11) 0.0194(8) 0.0101(8) -0.0004(7)
O6 0.0709(11) 0.0770(11) 0.0894(12) 0.0105(10) 0.0468(10) -0.0112(9)
C6 0.0479(9) 0.0367(8) 0.0598(11) 0.0148(8) 0.0175(8) 0.0081(7)
C11 0.0340(7) 0.0499(9) 0.0443(9) 0.0167(7) 0.0050(6) 0.0105(7)
C17 0.0601(11) 0.0521(10) 0.0429(9) 0.0197(8) 0.0047(8) 0.0274(9)
C12 0.0352(8) 0.0494(9) 0.0463(9) 0.0226(7) 0.0097(7) 0.0081(7)
O1 0.1263(17) 0.0588(10) 0.0522(9) 0.0137(8) -0.0111(10) 0.0022(10)
O4 0.0892(13) 0.1185(16) 0.0916(13) 0.0778(13) -0.0180(11) -0.0088(12)
C10 0.0491(9) 0.0531(10) 0.0438(9) 0.0225(8) 0.0081(7) 0.0183(8)
C8 0.0341(8) 0.0658(12) 0.0674(12) 0.0407(10) 0.0107(8) 0.0100(8)
C4 0.0470(10) 0.0559(11) 0.0448(9) 0.0144(8) 0.0156(8) -0.0027(8)
C21 0.0682(13) 0.0551(11) 0.0458(10) 0.0049(9) 0.0066(9) 0.0202(10)
C16 0.0528(10) 0.0540(10) 0.0342(8) 0.0151(7) 0.0025(7) 0.0218(8)
C3 0.0753(15) 0.0516(11) 0.0668(14) -0.0046(10) 0.0417(12) -0.0038(10)
C2 0.0640(12) 0.0390(9) 0.0510(10) 0.0005(8) 0.0247(9) -0.0079(8)
C9 0.0467(10) 0.0846(15) 0.0744(14) 0.0558(13) 0.0186(10) 0.0167(10)
C14 0.0618(13) 0.0888(17) 0.0518(11) 0.0271(11) 0.0007(10) 0.0333(12)
O3 0.0878(16) 0.0994(17) 0.244(4) 0.042(2) 0.071(2) 0.0492(14)
C13 0.0565(13) 0.0852(18) 0.097(2) 0.0400(16) 0.0255(13) -0.0087(12)

loop_
_atom_type_symbol
_atom_type_description
_atom_type_scat_dispersion_real
_atom_type_scat_dispersion_imag
_atom_type_scat_source
C C 0.0033 0.0016 'International Tables Vol C Tables 4.2.6.8 and 6.1.1.4'
H H 0.0000 0.0000 'International Tables Vol C Tables 4.2.6.8 and 6.1.1.4'
Cl Cl 0.1484 0.1585 'International Tables Vol C Tables 4.2.6.8 and 6.1.1.4'
O O 0.0106 0.0060 'International Tables Vol C Tables 4.2.6.8 and 6.1.1.4'
Te Te -0.5308 1.6751 'International Tables Vol C Tables 4.2.6.8 and 6.1.1.4'

loop_
_geom_angle_atom_site_label_1
_geom_angle_atom_site_label_2
_geom_angle_atom_site_label_3
_geom_angle
_geom_angle_site_symmetry_1
_geom_angle_site_symmetry_3
_geom_angle_publ_flag
C7 Te1 C15 95.20(6) . . ?
C7 Te1 C1 95.61(6) . . ?
C1 Te1 C15 97.47(6) . . ?
O1 Cl1 O2 109.86(12) . . ?
O4 Cl1 O2 110.22(12) . . ?
O4 Cl1 O1 107.24(14) . . ?
O3 Cl1 O2 109.09(15) . . ?
O3 Cl1 O1 108.82(18) . . ?
O3 Cl1 O4 111.6(2) . . ?
C18 O7 C21 117.10(15) . . ?
C10 O5 C14 117.58(18) . . ?
O7 C18 C19 124.35(15) . . ?
O7 C18 C17 115.89(15) . . ?
C19 C18 C17 119.76(16) . . ?
C20 C15 Te1 120.34(12) . . ?
C20 C15 C16 119.52(16) . . ?
C16 C15 Te1 120.00(12) . . ?
C18 C19 H19 120.0 . . ?
C18 C19 C20 119.91(16) . . ?
C20 C19 H19 120.0 . . ?
C12 C7 Te1 121.78(12) . . ?
C12 C7 C8 119.70(16) . . ?
C8 C7 Te1 118.50(12) . . ?
C15 C20 H20 119.8 . . ?
C19 C20 C15 120.42(16) . . ?
C19 C20 H20 119.8 . . ?
C6 C1 Te1 121.98(13) . . ?
C2 C1 Te1 118.14(12) . . ?
C2 C1 C6 119.81(16) . . ?
C6 C5 H5 120.2 . . ?
C4 C5 H5 120.2 . . ?
C4 C5 C6 119.66(17) . . ?
C4 O6 C13 119.2(2) . . ?
C1 C6 C5 120.57(17) . . ?
C1 C6 H6 119.7 . . ?
C5 C6 H6 119.7 . . ?
C12 C11 H11 120.2 . . ?
C10 C11 H11 120.2 . . ?
C10 C11 C12 119.64(16) . . ?
C18 C17 H17 119.9 . . ?
C16 C17 C18 120.29(16) . . ?
C16 C17 H17 119.9 . . ?
C7 C12 H12 119.6 . . ?
C11 C12 C7 120.74(16) . . ?
C11 C12 H12 119.6 . . ?
O5 C10 C11 124.20(17) . . ?
O5 C10 C9 116.24(17) . . ?
C11 C10 C9 119.55(17) . . ?
C7 C8 H8 120.2 . . ?
C9 C8 C7 119.67(17) . . ?
C9 C8 H8 120.2 . . ?
C5 C4 C3 119.80(18) . . ?
O6 C4 C5 125.25(18) . . ?
O6 C4 C3 114.9(2) . . ?
O7 C21 H21A 109.5 . . ?
O7 C21 H21B 109.5 . . ?
O7 C21 H21C 109.5 . . ?
H21A C21 H21B 109.5 . . ?
H21A C21 H21C 109.5 . . ?
H21B C21 H21C 109.5 . . ?
C15 C16 H16 120.0 . . ?
C17 C16 C15 119.98(16) . . ?
C17 C16 H16 120.0 . . ?
C4 C3 H3 119.8 . . ?
C2 C3 C4 120.5(2) . . ?
C2 C3 H3 119.8 . . ?
C1 C2 C3 119.69(18) . . ?
C1 C2 H2 120.2 . . ?
C3 C2 H2 120.2 . . ?
C10 C9 H9 119.7 . . ?
C8 C9 C10 120.68(18) . . ?
C8 C9 H9 119.7 . . ?
O5 C14 H14A 109.5 . . ?
O5 C14 H14B 109.5 . . ?
O5 C14 H14C 109.5 . . ?
H14A C14 H14B 109.5 . . ?
H14A C14 H14C 109.5 . . ?
H14B C14 H14C 109.5 . . ?
O6 C13 H13A 109.5 . . ?
O6 C13 H13B 109.5 . . ?
O6 C13 H13C 109.5 . . ?
H13A C13 H13B 109.5 . . ?
H13A C13 H13C 109.5 . . ?
H13B C13 H13C 109.5 . . ?

loop_
_geom_bond_atom_site_label_1
_geom_bond_atom_site_label_2
_geom_bond_distance
_geom_bond_site_symmetry_2
_geom_bond_publ_flag
Te1 C15 2.1186(16) . ?
Te1 C7 2.1025(16) . ?
Te1 C1 2.1034(16) . ?
Cl1 O2 1.4300(16) . ?
Cl1 O1 1.4182(17) . ?
Cl1 O4 1.4061(18) . ?
Cl1 O3 1.392(2) . ?
O7 C18 1.363(2) . ?
O7 C21 1.433(2) . ?
O5 C10 1.350(2) . ?
O5 C14 1.435(3) . ?
C18 C19 1.379(2) . ?
C18 C17 1.390(2) . ?
C15 C20 1.385(2) . ?
C15 C16 1.388(2) . ?
C19 H19 0.9300 . ?
C19 C20 1.382(3) . ?
C7 C12 1.384(2) . ?
C7 C8 1.386(2) . ?
C20 H20 0.9300 . ?
C1 C6 1.378(2) . ?
C1 C2 1.375(3) . ?
C5 H5 0.9300 . ?
C5 C6 1.387(3) . ?
C5 C4 1.368(3) . ?
O6 C4 1.348(2) . ?
O6 C13 1.416(3) . ?
C6 H6 0.9300 . ?
C11 H11 0.9300 . ?
C11 C12 1.383(2) . ?
C11 C10 1.382(3) . ?
C17 H17 0.9300 . ?
C17 C16 1.376(3) . ?
C12 H12 0.9300 . ?
C10 C9 1.393(3) . ?
C8 H8 0.9300 . ?
C8 C9 1.377(3) . ?
C4 C3 1.387(3) . ?
C21 H21A 0.9600 . ?
C21 H21B 0.9600 . ?
C21 H21C 0.9600 . ?
C16 H16 0.9300 . ?
C3 H3 0.9300 . ?
C3 C2 1.380(3) . ?
C2 H2 0.9300 . ?
C9 H9 0.9300 . ?
C14 H14A 0.9600 . ?
C14 H14B 0.9600 . ?
C14 H14C 0.9600 . ?
C13 H13A 0.9600 . ?
C13 H13B 0.9600 . ?
C13 H13C 0.9600 . ?
